data_1010912
loop_
_publ_author_name
'Naray-Szabo, S'

_publ_section_title 'Zur Struktur des Baddeleyits Zr O2'
_journal_coden_ASTM ZEKGAX
_journal_name_full
;
Zeitschrift fuer Kristallographie, Kristallgeometrie, Kristallphysik,
Kristallchemie (-144,1977)
;
_journal_page_first 414
_journal_page_last 416
_journal_volume 94
_journal_year 1936
_chemical_formula_structural 'Zr O2'
_chemical_formula_sum 'O2 Zr'
_chemical_name_mineral Baddeleyite
_chemical_name_systematic 'Zirconium oxide'
_space_group_IT_number 14
_symmetry_cell_setting monoclinic
_symmetry_Int_Tables_number 14
_symmetry_space_group_name_Hall '-P 2ybc'
_symmetry_space_group_name_H-M 'P 1 21/c 1'
_cell_angle_alpha 90
_cell_angle_beta 80.53
_cell_angle_gamma 90
_cell_formula_units_Z 4
_cell_length_a 5.21
_cell_length_b 5.26
_cell_length_c 5.37
_cell_volume 145.2
_cod_database_code 1010912

loop_
_symmetry_equiv_pos_as_xyz
x,y,z
-x,1/2+y,1/2-z
-x,-y,-z
x,1/2-y,1/2+z

loop_
_atom_site_label
_atom_site_type_symbol
_atom_site_symmetry_multiplicity
_atom_site_Wyckoff_symbol
_atom_site_fract_x
_atom_site_fract_y
_atom_site_fract_z
_atom_site_occupancy
_atom_site_attached_hydrogens
_atom_site_calc_flag
Zr1 Zr4+ 2 a 0. 0. 0. 1. 0 d
Zr2 Zr4+ 2 d 0.5 0.5 0. 1. 0 d
O1 O2- 4 e 0.2 0.22 0.21 1. 0 d
O2 O2- 4 e 0.288 0.75 0.21 1. 0 d

loop_
_atom_type_symbol
_atom_type_oxidation_number
Zr4+ 4.000
O2- -2.000

loop_
_cod_related_entry_id
_cod_related_entry_database
_cod_related_entry_code
1 ChemSpider 4955305
2 AMCSD 0017640
